data_9004367
loop_
_publ_author_name
'MacDonald, D. J.'
'Hawthorne, F. C.'

_publ_section_title
;
 The crystal chemistry of Si=Al substitution in tourmaline
 Sample: T77
;
_journal_name_full 'The Canadian Mineralogist'
_journal_page_first 849
_journal_page_last 858
_journal_volume 33
_journal_year 1995
_chemical_compound_source 'East Africa'
_chemical_formula_sum
;Al5.916 B3 Ca0.716 Cr0.021 F0.915 H6.085 Li0.057 Mg3.186 Na0.255 O33.085
 Si5.586 Ti0.033 V0.201
;
_chemical_name_mineral Uvite
_space_group_IT_number 160
_symmetry_space_group_name_Hall 'R 3 -2"'
_symmetry_space_group_name_H-M 'R 3 m :H'
_cell_angle_alpha 90
_cell_angle_beta 90
_cell_angle_gamma 120
_cell_formula_units_Z 3
_cell_length_a 15.959
_cell_length_b 15.959
_cell_length_c 7.175
_cell_volume 1582.573
_database_code_amcsd 0005441
_exptl_crystal_density_diffrn 3.233
_cod_original_sg_symbol_H-M 'R 3 m'
_cod_original_formula_sum
;Ca.716 Na.255 Mg3.186 Ti.033 V.201 Li.057 Cr.021 Al5.916 Si5.586 B3 F.915
 O33.085 H6.085
;
_cod_database_code 9004367

loop_
_space_group_symop_operation_xyz
x,y,z
2/3+x,1/3+y,1/3+z
1/3+x,2/3+y,2/3+z
x,x-y,z
2/3+x,1/3+x-y,1/3+z
1/3+x,2/3+x-y,2/3+z
-y,-x,z
2/3-y,1/3-x,1/3+z
1/3-y,2/3-x,2/3+z
-x+y,y,z
2/3-x+y,1/3+y,1/3+z
1/3-x+y,2/3+y,2/3+z
-y,x-y,z
2/3-y,1/3+x-y,1/3+z
1/3-y,2/3+x-y,2/3+z
-x+y,-x,z
2/3-x+y,1/3-x,1/3+z
1/3-x+y,2/3-x,2/3+z

loop_
_atom_site_label
_atom_site_fract_x
_atom_site_fract_y
_atom_site_fract_z
_atom_site_occupancy
_atom_site_U_iso_or_equiv
_atom_site_type_symbol
_atom_site_attached_hydrogens
CaX 0.00000 0.00000 0.84080 0.71600 0.01360 Ca 0
NaX 0.00000 0.00000 0.84080 0.25500 0.01360 Na 0
MgY 0.06313 0.93687 0.43660 0.89600 0.00600 Mg 0
TiY 0.06313 0.93687 0.43660 0.01100 0.00600 Ti 0
VY 0.06313 0.93687 0.43660 0.06700 0.00600 V 0
LiY 0.06313 0.93687 0.43660 0.01900 0.00600 Li 0
CrY 0.06313 0.93687 0.43660 0.00700 0.00600 Cr 0
AlZ 0.26166 0.29801 0.45290 0.91700 0.00540 Al 0
MgZ 0.26166 0.29801 0.45290 0.08300 0.00540 Mg 0
Si 0.19040 0.19216 0.06570 0.93100 0.00570 Si 0
Al 0.19040 0.19216 0.06570 0.06900 0.00570 Al 0
B 0.89020 0.10980 0.61440 1.00000 0.00690 B 0
F1 0.00000 0.00000 0.29190 0.91500 0.01040 F 0
O-H1 0.00000 0.00000 0.29190 0.08500 0.01040 O 1
O2 0.93938 0.06062 0.59140 1.00000 0.00990 O 0
O-H3 0.13382 0.86672 0.55590 1.00000 0.00940 O 1
O4 0.90777 0.09223 -0.00660 1.00000 0.01130 O 0
O5 0.09101 0.90899 -0.02790 1.00000 0.01110 O 0
O6 0.18680 0.19610 0.28920 1.00000 0.00840 O 0
O7 0.28540 0.28570 -0.01540 1.00000 0.00880 O 0
O8 0.27020 0.20940 0.62380 1.00000 0.00910 O 0

loop_
_cod_changelog_entry_id
_cod_changelog_entry_author
_cod_changelog_entry_date
_cod_changelog_entry_text
1
;cod-tools version 3.8.0
Id: cif_guess_AMCSD_atom_types 9581 2023-05-17 12:35:41Z saulius
;
2023-05-21T08:52:25+03:00
;Derived atom types and hydrogen counts
from atom names that follow the AMCSD naming convention
(Wat == water, O-H == hydroxyl).
;

loop_
_cod_related_entry_id
_cod_related_entry_database
_cod_related_entry_code
1 AMCSD 0005441
